data_1544206
loop_
_publ_author_name
'Serra, Jordi'
'Parella, Teodor'
'Ribas, Xavi'

_publ_section_title
;
 Au(iii)-aryl intermediates in oxidant-free C--N and C--O cross-coupling
 catalysis
;
_journal_issue 2
_journal_name_full 'Chem. Sci.'
_journal_page_first 946
_journal_paper_doi 10.1039/C6SC03699F
_journal_volume 8
_journal_year 2017
_chemical_formula_moiety 'C13 H8 Au I2 N'
_chemical_formula_sum 'C13 H8 Au I2 N'
_chemical_formula_weight 628.97
_chemical_name_systematic
;
 ?
;
_space_group_crystal_system monoclinic
_space_group_IT_number 14
_space_group_name_Hall '-P 2ybc'
_space_group_name_H-M_alt 'P 1 21/c 1'
_symmetry_space_group_name_Hall '-P 2ybc'
_symmetry_space_group_name_H-M 'P 1 21/c 1'
_atom_sites_solution_hydrogens geom
_audit_creation_method SHELXL-2013
_audit_update_record
;
2016-07-02 deposited with the CCDC.
2016-09-23 downloaded from the CCDC.
;
_cell_angle_alpha 90
_cell_angle_beta 116.270(3)
_cell_angle_gamma 90
_cell_formula_units_Z 4
_cell_length_a 10.4599(18)
_cell_length_b 13.687(2)
_cell_length_c 10.1110(17)
_cell_measurement_reflns_used 6933
_cell_measurement_temperature 100(2)
_cell_measurement_theta_max 28.18
_cell_measurement_theta_min 2.63
_cell_volume 1298.0(4)
_computing_cell_refinement 'Bruker SMART'
_computing_data_collection 'Bruker SMART'
_computing_data_reduction 'Bruker SAINT'
_computing_molecular_graphics 'Bruker SHELXTL'
_computing_publication_material 'Bruker SHELXTL'
_computing_structure_refinement 'SHELXL-2013 (Sheldrick, 2013)'
_computing_structure_solution 'Bruker SHELXTL'
_diffrn_ambient_temperature 100(2)
_diffrn_measured_fraction_theta_full 0.999
_diffrn_measured_fraction_theta_max 0.992
_diffrn_measurement_device_type 'CCD area detector'
_diffrn_measurement_method 'phi and omega scans'
_diffrn_radiation_monochromator graphite
_diffrn_radiation_source 'sealed tube'
_diffrn_radiation_type MoK\a
_diffrn_radiation_wavelength 0.71073
_diffrn_reflns_av_R_equivalents 0.0647
_diffrn_reflns_av_unetI/netI 0.0474
_diffrn_reflns_Laue_measured_fraction_full 0.999
_diffrn_reflns_Laue_measured_fraction_max 0.992
_diffrn_reflns_limit_h_max 13
_diffrn_reflns_limit_h_min -13
_diffrn_reflns_limit_k_max 18
_diffrn_reflns_limit_k_min -18
_diffrn_reflns_limit_l_max 13
_diffrn_reflns_limit_l_min -13
_diffrn_reflns_number 19253
_diffrn_reflns_point_group_measured_fraction_full 0.999
_diffrn_reflns_point_group_measured_fraction_max 0.992
_diffrn_reflns_theta_full 25.242
_diffrn_reflns_theta_max 28.295
_diffrn_reflns_theta_min 2.171
_exptl_absorpt_coefficient_mu 16.065
_exptl_absorpt_correction_T_max 1.0
_exptl_absorpt_correction_T_min 0.430677
_exptl_absorpt_correction_type empirical
_exptl_absorpt_process_details 'SADABS v2.10 BRUKER 2001'
_exptl_crystal_colour orange
_exptl_crystal_density_diffrn 3.218
_exptl_crystal_description plate
_exptl_crystal_F_000 1112
_exptl_crystal_size_max 0.35
_exptl_crystal_size_mid 0.28
_exptl_crystal_size_min 0.10
_refine_diff_density_max 2.144
_refine_diff_density_min -1.817
_refine_diff_density_rms 0.334
_refine_ls_extinction_method none
_refine_ls_goodness_of_fit_ref 1.067
_refine_ls_hydrogen_treatment constr
_refine_ls_matrix_type full
_refine_ls_number_parameters 154
_refine_ls_number_reflns 3202
_refine_ls_number_restraints 0
_refine_ls_restrained_S_all 1.067
_refine_ls_R_factor_all 0.0401
_refine_ls_R_factor_gt 0.0341
_refine_ls_shift/su_max 0.007
_refine_ls_shift/su_mean 0.001
_refine_ls_structure_factor_coef Fsqd
_refine_ls_weighting_details 'w=1/[\s^2^(Fo^2^)+(0.0475P)^2^] where P=(Fo^2^+2Fc^2^)/3'
_refine_ls_weighting_scheme calc
_refine_ls_wR_factor_gt 0.0849
_refine_ls_wR_factor_ref 0.0878
_reflns_Friedel_coverage 0.000
_reflns_number_gt 2841
_reflns_number_total 3202
_reflns_threshold_expression 'I > 2\s(I)'
_cod_data_source_file c6sc03699f2.cif
_cod_data_source_block jspl3p175_1
_cod_depositor_comments 'Adding full bibliography for 1544205--1544207.cif.'
_cod_original_cell_volume 1298.1(4)
_cod_database_code 1544206
_shelx_space_group_comment
;
The symmetry employed for this shelxl refinement is uniquely defined
by the following loop, which should always be used as a source of
symmetry information in preference to the above space-group names.
They are only intended as comments.
;
_shelxl_version_number 2013-3

loop_
_space_group_symop_operation_xyz
'x, y, z'
'-x, y+1/2, -z+1/2'
'-x, -y, -z'
'x, -y-1/2, z-1/2'

loop_
_atom_site_label
_atom_site_type_symbol
_atom_site_fract_x
_atom_site_fract_y
_atom_site_fract_z
_atom_site_U_iso_or_equiv
_atom_site_adp_type
_atom_site_occupancy
_atom_site_site_symmetry_order
_atom_site_calc_flag
_atom_site_refinement_flags_posn
_atom_site_refinement_flags_adp
Au1 Au 1.20328(3) 0.13129(2) 0.63280(3) 0.01290(9) Uani 1 1 d . .
I2 I 1.47166(5) 0.08653(3) 0.80596(5) 0.01947(12) Uani 1 1 d . .
I3 I 1.28872(6) 0.25456(3) 0.49655(5) 0.02067(13) Uani 1 1 d . .
C12 C 0.9067(8) 0.1082(5) 0.5605(8) 0.0145(13) Uani 1 1 d . .
C1 C 1.1924(8) -0.0240(5) 0.8511(8) 0.0169(14) Uani 1 1 d . .
H1A H 1.2930 -0.0287 0.8883 0.020 Uiso 1 1 calc R U
C10 C 0.9220(9) 0.2170(5) 0.3832(8) 0.0203(15) Uani 1 1 d . .
H10A H 0.9758 0.2521 0.3439 0.024 Uiso 1 1 calc R U
N1 N 1.1184(7) 0.0368(4) 0.7393(7) 0.0174(12) Uani 1 1 d . .
C13 C 0.9756(7) 0.0439(4) 0.6837(7) 0.0131(13) Uani 1 1 d . .
C11 C 0.9905(8) 0.1598(5) 0.5058(7) 0.0150(14) Uani 1 1 d . .
C7 C 0.7577(8) 0.1166(5) 0.4967(8) 0.0159(14) Uani 1 1 d . .
C3 C 0.9770(9) -0.0743(5) 0.8613(8) 0.0191(15) Uani 1 1 d . .
H3A H 0.9291 -0.1124 0.9042 0.023 Uiso 1 1 calc R U
C9 C 0.7726(9) 0.2241(5) 0.3153(8) 0.0215(16) Uani 1 1 d . .
H9A H 0.7267 0.2629 0.2291 0.026 Uiso 1 1 calc R U
C2 C 1.1211(8) -0.0808(5) 0.9131(8) 0.0196(15) Uani 1 1 d . .
H2A H 1.1738 -0.1242 0.9918 0.023 Uiso 1 1 calc R U
C8 C 0.6913(8) 0.1763(5) 0.3707(8) 0.0219(16) Uani 1 1 d . .
H8A H 0.5905 0.1835 0.3242 0.026 Uiso 1 1 calc R U
C6 C 0.6794(8) 0.0632(5) 0.5606(8) 0.0192(15) Uani 1 1 d . .
H6A H 0.5788 0.0704 0.5194 0.023 Uiso 1 1 calc R U
C5 C 0.7466(8) 0.0030(5) 0.6783(8) 0.0191(15) Uani 1 1 d . .
H5A H 0.6928 -0.0310 0.7187 0.023 Uiso 1 1 calc R U
C4 C 0.8989(8) -0.0096(5) 0.7420(8) 0.0180(14) Uani 1 1 d . .

loop_
_atom_site_aniso_label
_atom_site_aniso_U_11
_atom_site_aniso_U_22
_atom_site_aniso_U_33
_atom_site_aniso_U_23
_atom_site_aniso_U_13
_atom_site_aniso_U_12
Au1 0.01457(16) 0.01188(13) 0.01414(15) 0.00007(8) 0.00807(12) -0.00066(9)
I2 0.0144(2) 0.0224(2) 0.0221(3) 0.00143(16) 0.0085(2) -0.00059(17)
I3 0.0241(3) 0.0190(2) 0.0226(3) 0.00443(16) 0.0136(2) -0.00254(18)
C12 0.013(4) 0.013(3) 0.019(4) 0.000(2) 0.009(3) 0.002(2)
C1 0.022(4) 0.017(3) 0.016(3) -0.003(2) 0.012(3) -0.001(3)
C10 0.029(4) 0.011(3) 0.019(4) -0.002(2) 0.010(3) -0.001(3)
N1 0.020(3) 0.013(3) 0.021(3) -0.003(2) 0.011(3) -0.001(2)
C13 0.010(3) 0.013(3) 0.017(3) -0.002(2) 0.006(3) -0.001(2)
C11 0.016(4) 0.014(3) 0.018(3) -0.004(2) 0.009(3) 0.005(3)
C7 0.011(3) 0.015(3) 0.020(4) -0.007(2) 0.005(3) 0.001(2)
C3 0.026(4) 0.013(3) 0.024(4) 0.000(2) 0.016(3) -0.003(3)
C9 0.026(4) 0.014(3) 0.019(4) 0.002(3) 0.005(3) 0.006(3)
C2 0.022(4) 0.019(3) 0.019(4) 0.002(3) 0.010(3) 0.000(3)
C8 0.018(4) 0.017(3) 0.024(4) -0.005(3) 0.003(3) 0.005(3)
C6 0.014(4) 0.019(3) 0.028(4) -0.010(3) 0.012(3) -0.003(3)
C5 0.017(4) 0.020(3) 0.024(4) -0.006(3) 0.012(3) -0.004(3)
C4 0.014(4) 0.017(3) 0.026(4) -0.007(3) 0.012(3) -0.001(3)

loop_
_atom_type_symbol
_atom_type_description
_atom_type_scat_dispersion_real
_atom_type_scat_dispersion_imag
_atom_type_scat_source
C C 0.0033 0.0016 'International Tables Vol C Tables 4.2.6.8 and 6.1.1.4'
H H 0.0000 0.0000 'International Tables Vol C Tables 4.2.6.8 and 6.1.1.4'
N N 0.0061 0.0033 'International Tables Vol C Tables 4.2.6.8 and 6.1.1.4'
I I -0.4742 1.8119 'International Tables Vol C Tables 4.2.6.8 and 6.1.1.4'
Au Au -2.0133 8.8022 'International Tables Vol C Tables 4.2.6.8 and 6.1.1.4'

loop_
_geom_angle_atom_site_label_1
_geom_angle_atom_site_label_2
_geom_angle_atom_site_label_3
_geom_angle
C11 Au1 N1 81.5(3)
C11 Au1 I3 94.4(2)
N1 Au1 I3 175.48(17)
C11 Au1 I2 176.3(2)
N1 Au1 I2 94.77(17)
I3 Au1 I2 89.31(2)
C7 C12 C11 122.2(6)
C7 C12 C13 118.7(6)
C11 C12 C13 119.1(6)
N1 C1 C2 119.9(7)
N1 C1 H1A 120.0
C2 C1 H1A 120.0
C11 C10 C9 120.3(7)
C11 C10 H10A 119.8
C9 C10 H10A 119.8
C1 N1 C13 121.1(6)
C1 N1 Au1 126.4(5)
C13 N1 Au1 112.4(4)
N1 C13 C4 121.6(6)
N1 C13 C12 116.5(6)
C4 C13 C12 121.8(6)
C10 C11 C12 118.2(7)
C10 C11 Au1 131.5(6)
C12 C11 Au1 110.4(5)
C12 C7 C8 117.8(7)
C12 C7 C6 119.1(7)
C8 C7 C6 123.1(7)
C2 C3 C4 119.1(7)
C2 C3 H3A 120.4
C4 C3 H3A 120.4
C8 C9 C10 121.6(7)
C8 C9 H9A 119.2
C10 C9 H9A 119.2
C3 C2 C1 120.6(7)
C3 C2 H2A 119.7
C1 C2 H2A 119.7
C9 C8 C7 119.8(7)
C9 C8 H8A 120.1
C7 C8 H8A 120.1
C5 C6 C7 121.5(7)
C5 C6 H6A 119.3
C7 C6 H6A 119.3
C6 C5 C4 120.3(7)
C6 C5 H5A 119.9
C4 C5 H5A 119.9
C13 C4 C3 117.5(7)
C13 C4 C5 118.5(7)
C3 C4 C5 123.9(7)

loop_
_geom_bond_atom_site_label_1
_geom_bond_atom_site_label_2
_geom_bond_distance
Au1 C11 2.055(7)
Au1 N1 2.114(6)
Au1 I3 2.5755(6)
Au1 I2 2.6401(7)
C12 C7 1.402(10)
C12 C11 1.416(10)
C12 C13 1.432(9)
C1 N1 1.340(9)
C1 C2 1.402(10)
C1 H1A 0.9500
C10 C11 1.370(10)
C10 C9 1.405(11)
C10 H10A 0.9500
N1 C13 1.346(9)
C13 C4 1.395(10)
C7 C8 1.410(10)
C7 C6 1.446(10)
C3 C2 1.363(11)
C3 C4 1.426(10)
C3 H3A 0.9500
C9 C8 1.373(11)
C9 H9A 0.9500
C2 H2A 0.9500
C8 H8A 0.9500
C6 C5 1.361(11)
C6 H6A 0.9500
C5 C4 1.441(11)
C5 H5A 0.9500

loop_
_geom_torsion_atom_site_label_1
_geom_torsion_atom_site_label_2
_geom_torsion_atom_site_label_3
_geom_torsion_atom_site_label_4
_geom_torsion
C2 C1 N1 C13 -0.8(10)
C2 C1 N1 Au1 178.4(5)
C1 N1 C13 C4 1.7(10)
Au1 N1 C13 C4 -177.6(5)
C1 N1 C13 C12 -177.5(6)
Au1 N1 C13 C12 3.2(7)
C7 C12 C13 N1 178.8(6)
C11 C12 C13 N1 -0.3(9)
C7 C12 C13 C4 -0.4(10)
C11 C12 C13 C4 -179.5(6)
C9 C10 C11 C12 0.5(10)
C9 C10 C11 Au1 179.8(5)
C7 C12 C11 C10 -2.4(10)
C13 C12 C11 C10 176.7(6)
C7 C12 C11 Au1 178.2(5)
C13 C12 C11 Au1 -2.8(8)
C11 C12 C7 C8 2.3(10)
C13 C12 C7 C8 -176.7(6)
C11 C12 C7 C6 -178.7(6)
C13 C12 C7 C6 2.3(9)
C11 C10 C9 C8 1.4(10)
C4 C3 C2 C1 0.7(10)
N1 C1 C2 C3 -0.4(10)
C10 C9 C8 C7 -1.5(10)
C12 C7 C8 C9 -0.4(10)
C6 C7 C8 C9 -179.3(6)
C12 C7 C6 C5 -1.9(10)
C8 C7 C6 C5 177.1(6)
C7 C6 C5 C4 -0.5(10)
N1 C13 C4 C3 -1.4(10)
C12 C13 C4 C3 177.8(6)
N1 C13 C4 C5 178.9(6)
C12 C13 C4 C5 -1.9(10)
C2 C3 C4 C13 0.2(10)
C2 C3 C4 C5 179.9(6)
C6 C5 C4 C13 2.3(10)
C6 C5 C4 C3 -177.3(6)
